data_4122911
loop_
_publ_author_name
'Han, Ying-Feng'
'Zhang, Long'
'Weng, Lin-Hong'
'Jin, Guo-Xin'

_publ_section_title
;
 H2-Initiated Reversible Switching between Two-Dimensional Metallacycles
 and Three-Dimensional Cylinders.
;
_journal_issue 41
_journal_name_full 'Journal of the American Chemical Society'
_journal_page_first 14608
_journal_paper_doi 10.1021/ja508543y
_journal_volume 136
_journal_year 2014
_chemical_formula_sum 'C58 H74 F12 N8 O14 Rh2 S8'
_chemical_formula_weight 1797.55
_chemical_name_systematic
; 
 ? 
;
_space_group_crystal_system triclinic
_space_group_IT_number 2
_space_group_name_Hall '-P 1'
_space_group_name_H-M_alt 'P -1'
_symmetry_space_group_name_Hall '-P 1'
_symmetry_space_group_name_H-M 'P -1'
_atom_sites_solution_hydrogens geom
_audit_creation_method SHELXL-2013
_cell_angle_alpha 69.7350(10)
_cell_angle_beta 83.0440(10)
_cell_angle_gamma 70.3240(10)
_cell_formula_units_Z 2
_cell_length_a 12.1880(9)
_cell_length_b 17.8414(13)
_cell_length_c 19.1883(14)
_cell_measurement_reflns_used 9894
_cell_measurement_temperature 173(2)
_cell_measurement_theta_max 27.45
_cell_measurement_theta_min 2.21
_cell_volume 3685.6(5)
_computing_cell_refinement 'Bruker SAINT'
_computing_data_collection 'Bruker APEX2'
_computing_data_reduction 'Bruker SAINT'
_computing_molecular_graphics 'Bruker SHELXTL'
_computing_publication_material 'Bruker SHELXTL'
_computing_structure_refinement 'SHELXL-2013 (Sheldrick, 2013)'
_computing_structure_solution 'SHELXS-97 (Sheldrick, 2008)'
_diffrn_ambient_temperature 173(2)
_diffrn_measured_fraction_theta_full 0.982
_diffrn_measured_fraction_theta_max 0.984
_diffrn_measurement_device_type 'Bruker APEX-II CCD'
_diffrn_measurement_method '\f and \w scans'
_diffrn_radiation_type MoK\a
_diffrn_radiation_wavelength 0.71073
_diffrn_reflns_av_R_equivalents 0.0182
_diffrn_reflns_av_unetI/netI 0.0373
_diffrn_reflns_Laue_measured_fraction_full 0.982
_diffrn_reflns_Laue_measured_fraction_max 0.984
_diffrn_reflns_limit_h_max 15
_diffrn_reflns_limit_h_min -14
_diffrn_reflns_limit_k_max 22
_diffrn_reflns_limit_k_min -22
_diffrn_reflns_limit_l_max 24
_diffrn_reflns_limit_l_min -24
_diffrn_reflns_number 26112
_diffrn_reflns_point_group_measured_fraction_full 0.982
_diffrn_reflns_point_group_measured_fraction_max 0.984
_diffrn_reflns_theta_full 25.242
_diffrn_reflns_theta_max 26.999
_diffrn_reflns_theta_min 1.131
_exptl_absorpt_coefficient_mu 0.769
_exptl_absorpt_correction_T_max 0.746
_exptl_absorpt_correction_T_min 0.611
_exptl_absorpt_correction_type multi-scan
_exptl_absorpt_process_details sadabs
_exptl_crystal_colour red
_exptl_crystal_density_diffrn 1.620
_exptl_crystal_description block
_exptl_crystal_F_000 1832
_exptl_crystal_size_max 0.320
_exptl_crystal_size_mid 0.230
_exptl_crystal_size_min 0.190
_platon_squeeze_details
; 
 In asymmetric unit of this data, there was one disordered
 methanol molecule which could not be restrained properly.
 Therefore, SQUEEZE algorithm was used to omit it. 
;
_refine_diff_density_max 1.761
_refine_diff_density_min -1.190
_refine_diff_density_rms 0.232
_refine_ls_extinction_method none
_refine_ls_goodness_of_fit_ref 1.022
_refine_ls_hydrogen_treatment constr
_refine_ls_matrix_type full
_refine_ls_number_parameters 976
_refine_ls_number_reflns 15848
_refine_ls_number_restraints 84
_refine_ls_restrained_S_all 1.027
_refine_ls_R_factor_all 0.0728
_refine_ls_R_factor_gt 0.0556
_refine_ls_shift/su_max 0.001
_refine_ls_shift/su_mean 0.000
_refine_ls_structure_factor_coef Fsqd
_refine_ls_weighting_details 'w=1/[\s^2^(Fo^2^)+(0.1738P)^2^+0.6499P] where P=(Fo^2^+2Fc^2^)/3'
_refine_ls_weighting_scheme calc
_refine_ls_wR_factor_gt 0.1797
_refine_ls_wR_factor_ref 0.2164
_reflns_Friedel_coverage 0.000
_reflns_number_gt 12642
_reflns_number_total 15848
_reflns_threshold_expression 'I > 2\s(I)'
_cod_data_source_file ja508543y_si_001.cif
_cod_data_source_block 1b(OTf)4
_cod_database_code 4122911
_shelx_space_group_comment
; 
The symmetry employed for this shelxl refinement is uniquely defined 
by the following loop, which should always be used as a source of 
symmetry information in preference to the above space-group names. 
They are only intended as comments. 
;
_shelx_estimated_absorpt_t_min 0.791
_shelx_estimated_absorpt_t_max 0.868
_shelxl_version_number 2013-4

loop_
_space_group_symop_operation_xyz
'x, y, z'
'-x, -y, -z'

loop_
_atom_site_label
_atom_site_type_symbol
_atom_site_fract_x
_atom_site_fract_y
_atom_site_fract_z
_atom_site_U_iso_or_equiv
_atom_site_adp_type
_atom_site_occupancy
_atom_site_site_symmetry_order
_atom_site_calc_flag
_atom_site_refinement_flags_posn
_atom_site_refinement_flags_adp
_atom_site_refinement_flags_occupancy
_atom_site_disorder_assembly
_atom_site_disorder_group
Rh1 Rh 0.20547(3) 0.70608(2) 0.33318(2) 0.02568(12) Uani 1 1 d . . . . .
Rh2 Rh 0.58348(3) 0.14274(2) 0.20603(2) 0.02830(12) Uani 1 1 d . . . . .
S1 S 0.31715(10) 0.68476(8) 0.23115(6) 0.0374(3) Uani 1 1 d . . . . .
S2 S 0.67290(10) 0.18810(8) 0.09159(6) 0.0379(3) Uani 1 1 d . . . . .
S3 S 0.35471(10) 0.73049(8) 0.37890(7) 0.0416(3) Uani 1 1 d . . . . .
S4 S 0.69309(10) 0.19113(7) 0.26081(6) 0.0328(2) Uani 1 1 d . . . . .
S5 S 0.16189(11) 0.05450(7) 0.31272(7) 0.0411(3) Uani 1 1 d . . . . .
S6 S 0.94058(14) 0.48004(10) 0.21210(9) 0.0584(4) Uani 1 1 d . . . . .
S7 S 0.74369(12) 0.72492(9) 0.43450(7) 0.0465(3) Uani 1 1 d . . . . .
N1 N 0.1699(4) 0.7445(3) 0.1125(2) 0.0420(9) Uani 1 1 d . . . . .
N2 N 0.2128(3) 0.6102(2) 0.16619(19) 0.0313(7) Uani 1 1 d . . . . .
N3 N 0.7638(3) 0.3129(2) 0.0834(2) 0.0364(8) Uani 1 1 d . . . . .
N4 N 0.8828(3) 0.1869(2) 0.1308(2) 0.0346(8) Uani 1 1 d . . . . .
N5 N 0.4811(4) 0.7891(2) 0.2566(2) 0.0432(9) Uani 1 1 d . . . . .
N6 N 0.5735(3) 0.6639(2) 0.3262(2) 0.0295(7) Uani 1 1 d . . . . .
N7 N 0.5872(3) 0.2243(2) 0.38689(19) 0.0310(7) Uani 1 1 d . . . . .
N8 N 0.7180(3) 0.1021(2) 0.4100(2) 0.0330(8) Uani 1 1 d . . . . .
O1 O 0.1677(3) 0.1198(2) 0.2453(2) 0.0484(9) Uani 1 1 d . . . . .
O2 O 0.2702(4) 0.0119(3) 0.3538(2) 0.0622(11) Uani 1 1 d . . . . .
O3 O 0.0986(4) 0.0015(3) 0.3086(3) 0.0652(12) Uani 1 1 d . . . . .
O4 O 0.8387(4) 0.4786(3) 0.1823(3) 0.0660(12) Uani 1 1 d . . . . .
O5 O 0.9128(6) 0.5260(3) 0.2623(4) 0.104(2) Uani 1 1 d . . . . .
O6 O 1.0341(5) 0.4905(4) 0.1592(4) 0.107(2) Uani 1 1 d . . . . .
O7 O 0.6221(4) 0.7400(3) 0.4384(3) 0.0649(12) Uani 1 1 d . . . . .
O8 O 0.7817(4) 0.7912(4) 0.3788(3) 0.0876(17) Uani 1 1 d . . . . .
O9 O 0.8166(5) 0.6436(4) 0.4376(4) 0.0917(18) Uani 1 1 d . . . . .
F1 F 0.1103(4) 0.1628(3) 0.3852(2) 0.0759(11) Uani 1 1 d . . . . .
F2 F -0.0377(3) 0.1558(3) 0.3408(2) 0.0735(10) Uani 1 1 d . . . . .
F3 F 0.0497(4) 0.0560(3) 0.43712(19) 0.0795(12) Uani 1 1 d . . . . .
F4 F 1.0336(4) 0.3210(3) 0.2322(3) 0.0874(13) Uani 1 1 d . . . . .
F5 F 1.0994(4) 0.3637(3) 0.3030(3) 0.0878(13) Uani 1 1 d . . . . .
F6 F 0.9287(4) 0.3473(2) 0.3246(2) 0.0844(13) Uani 1 1 d . . . . .
F7 F 0.8877(3) 0.7252(3) 0.5255(2) 0.0729(11) Uani 1 1 d . U . . .
F8 F 0.7099(5) 0.8081(5) 0.5266(4) 0.133(2) Uani 1 1 d . U . . .
F9 F 0.7576(5) 0.6717(5) 0.5776(3) 0.126(2) Uani 1 1 d . U . . .
C1 C 0.2301(4) 0.6791(3) 0.1691(2) 0.0317(9) Uani 1 1 d . . . . .
C2 C 0.1143(5) 0.7162(3) 0.0747(3) 0.0452(12) Uani 1 1 d . . . . .
H2 H 0.0651 0.7498 0.0330 0.054 Uiso 1 1 calc R U . . .
C3 C 0.1410(4) 0.6328(3) 0.1068(2) 0.0387(10) Uani 1 1 d . . . . .
H3 H 0.1155 0.5960 0.0916 0.046 Uiso 1 1 calc R U . . .
C4 C 0.2697(4) 0.5229(3) 0.2130(2) 0.0334(9) Uani 1 1 d . . . . .
H4A H 0.2139 0.4907 0.2244 0.040 Uiso 1 1 calc R U . . .
H4B H 0.2942 0.5226 0.2604 0.040 Uiso 1 1 calc R U . . .
C5 C 0.3749(4) 0.4815(3) 0.1732(2) 0.0310(8) Uani 1 1 d . . . . .
C6 C 0.3644(4) 0.4342(3) 0.1312(3) 0.0408(10) Uani 1 1 d . . . . .
H6 H 0.2926 0.4247 0.1299 0.049 Uiso 1 1 calc R U . . .
C7 C 0.4599(5) 0.4013(3) 0.0914(3) 0.0463(12) Uani 1 1 d . . . . .
H7 H 0.4528 0.3695 0.0623 0.056 Uiso 1 1 calc R U . . .
C8 C 0.5642(4) 0.4137(3) 0.0931(2) 0.0353(9) Uani 1 1 d . . . . .
C9 C 0.5768(4) 0.4567(3) 0.1370(3) 0.0409(10) Uani 1 1 d . . . . .
H9 H 0.6501 0.4630 0.1405 0.049 Uiso 1 1 calc R U . . .
C10 C 0.4799(4) 0.4916(3) 0.1766(3) 0.0423(11) Uani 1 1 d . . . . .
H10 H 0.4877 0.5225 0.2062 0.051 Uiso 1 1 calc R U . . .
C11 C 0.6651(5) 0.3839(3) 0.0434(3) 0.0459(12) Uani 1 1 d . . . . .
H11A H 0.6355 0.3672 0.0071 0.055 Uiso 1 1 calc R U . . .
H11B H 0.6937 0.4318 0.0150 0.055 Uiso 1 1 calc R U . . .
C12 C 0.7760(4) 0.2291(3) 0.1033(2) 0.0299(8) Uani 1 1 d . . . . .
C13 C 0.9386(4) 0.2417(3) 0.1317(3) 0.0437(11) Uani 1 1 d . . . . .
H13 H 1.0147 0.2273 0.1497 0.052 Uiso 1 1 calc R U . . .
C14 C 0.8645(5) 0.3195(3) 0.1021(3) 0.0456(11) Uani 1 1 d . . . . .
H14 H 0.8792 0.3706 0.0953 0.055 Uiso 1 1 calc R U . . .
C15 C 0.1663(7) 0.8324(3) 0.0947(3) 0.0676(19) Uani 1 1 d . . . . .
H15A H 0.2081 0.8492 0.0479 0.101 Uiso 1 1 calc R U . . .
H15B H 0.2033 0.8375 0.1346 0.101 Uiso 1 1 calc R U . . .
H15C H 0.0850 0.8690 0.0895 0.101 Uiso 1 1 calc R U . . .
C16 C 0.9309(5) 0.0941(3) 0.1602(3) 0.0463(12) Uani 1 1 d . . . . .
H16A H 0.9073 0.0743 0.2123 0.069 Uiso 1 1 calc R U . . .
H16B H 1.0161 0.0770 0.1568 0.069 Uiso 1 1 calc R U . . .
H16C H 0.9012 0.0696 0.1311 0.069 Uiso 1 1 calc R U . . .
C17 C 0.4729(4) 0.7270(3) 0.3187(3) 0.0329(9) Uani 1 1 d . . . . .
C18 C 0.5887(5) 0.7645(4) 0.2252(3) 0.0506(13) Uani 1 1 d . . . . .
H18 H 0.6175 0.7966 0.1808 0.061 Uiso 1 1 calc R U . . .
C19 C 0.6459(4) 0.6862(3) 0.2692(3) 0.0429(11) Uani 1 1 d . . . . .
H19 H 0.7227 0.6528 0.2615 0.051 Uiso 1 1 calc R U . . .
C20 C 0.6044(4) 0.5863(3) 0.3907(3) 0.0381(10) Uani 1 1 d . . . . .
H20A H 0.5604 0.5981 0.4347 0.046 Uiso 1 1 calc R U . . .
H20B H 0.6884 0.5694 0.4012 0.046 Uiso 1 1 calc R U . . .
C21 C 0.5791(4) 0.5139(3) 0.3796(2) 0.0307(8) Uani 1 1 d . . . . .
C22 C 0.6599(4) 0.4645(3) 0.3408(3) 0.0364(9) Uani 1 1 d . . . . .
H22 H 0.7297 0.4768 0.3213 0.044 Uiso 1 1 calc R U . . .
C23 C 0.6361(4) 0.3982(3) 0.3317(3) 0.0410(10) Uani 1 1 d . . . . .
H23 H 0.6899 0.3655 0.3050 0.049 Uiso 1 1 calc R U . . .
C24 C 0.5365(4) 0.3780(3) 0.3603(2) 0.0320(9) Uani 1 1 d . . . . .
C25 C 0.4567(4) 0.4272(3) 0.3985(2) 0.0330(9) Uani 1 1 d . . . . .
H25 H 0.3871 0.4147 0.4182 0.040 Uiso 1 1 calc R U . . .
C26 C 0.4798(4) 0.4948(3) 0.4074(2) 0.0354(9) Uani 1 1 d . . . . .
H26 H 0.4253 0.5281 0.4334 0.043 Uiso 1 1 calc R U . . .
C27 C 0.5087(4) 0.3072(3) 0.3476(3) 0.0383(10) Uani 1 1 d . . . . .
H27A H 0.4278 0.3097 0.3642 0.046 Uiso 1 1 calc R U . . .
H27B H 0.5133 0.3154 0.2937 0.046 Uiso 1 1 calc R U . . .
C28 C 0.6625(4) 0.1708(3) 0.3541(2) 0.0280(8) Uani 1 1 d . . . . .
C29 C 0.6782(5) 0.1110(3) 0.4777(2) 0.0408(11) Uani 1 1 d . . . . .
H29 H 0.7031 0.0713 0.5253 0.049 Uiso 1 1 calc R U . . .
C30 C 0.5961(5) 0.1878(3) 0.4629(2) 0.0407(10) Uani 1 1 d . . . . .
H30 H 0.5526 0.2122 0.4986 0.049 Uiso 1 1 calc R U . . .
C31 C 0.3878(6) 0.8695(4) 0.2280(5) 0.072(2) Uani 1 1 d . . . . .
H31A H 0.3242 0.8599 0.2092 0.108 Uiso 1 1 calc R U . . .
H31B H 0.4186 0.9087 0.1876 0.108 Uiso 1 1 calc R U . . .
H31C H 0.3585 0.8935 0.2680 0.108 Uiso 1 1 calc R U . . .
C32 C 0.8071(5) 0.0263(3) 0.4007(3) 0.0512(13) Uani 1 1 d . . . . .
H32A H 0.8827 0.0215 0.4175 0.077 Uiso 1 1 calc R U . . .
H32B H 0.8127 0.0305 0.3481 0.077 Uiso 1 1 calc R U . . .
H32C H 0.7853 -0.0237 0.4301 0.077 Uiso 1 1 calc R U . . .
C33 C 0.1078(4) 0.6679(3) 0.4332(2) 0.0335(9) Uani 1 1 d . . . . .
C34 C 0.0761(4) 0.7573(3) 0.4051(2) 0.0327(9) Uani 1 1 d . . . . .
C35 C 0.0283(3) 0.7844(3) 0.3319(2) 0.0291(8) Uani 1 1 d . . . . .
C36 C 0.0265(3) 0.7120(3) 0.3165(2) 0.0285(8) Uani 1 1 d . . . . .
C37 C 0.0776(4) 0.6405(3) 0.3770(2) 0.0310(8) Uani 1 1 d . . . . .
C38 C 0.1589(6) 0.6123(4) 0.5068(3) 0.0592(15) Uani 1 1 d . . . . .
H38A H 0.2040 0.6390 0.5237 0.089 Uiso 1 1 calc R U . . .
H38B H 0.2102 0.5582 0.5028 0.089 Uiso 1 1 calc R U . . .
H38C H 0.0963 0.6028 0.5425 0.089 Uiso 1 1 calc R U . . .
C39 C 0.0850(4) 0.8155(4) 0.4440(3) 0.0448(11) Uani 1 1 d . . . . .
H39A H 0.0073 0.8433 0.4603 0.067 Uiso 1 1 calc R U . . .
H39B H 0.1175 0.8580 0.4097 0.067 Uiso 1 1 calc R U . . .
H39C H 0.1359 0.7828 0.4873 0.067 Uiso 1 1 calc R U . . .
C40 C -0.0187(4) 0.8732(3) 0.2825(3) 0.0423(11) Uani 1 1 d . . . . .
H40A H -0.0182 0.8745 0.2310 0.063 Uiso 1 1 calc R U . . .
H40B H 0.0299 0.9056 0.2864 0.063 Uiso 1 1 calc R U . . .
H40C H -0.0987 0.8981 0.2975 0.063 Uiso 1 1 calc R U . . .
C41 C -0.0313(4) 0.7153(3) 0.2505(3) 0.0421(11) Uani 1 1 d . . . . .
H41A H 0.0082 0.6640 0.2376 0.063 Uiso 1 1 calc R U . . .
H41B H -0.0268 0.7645 0.2083 0.063 Uiso 1 1 calc R U . . .
H41C H -0.1132 0.7194 0.2623 0.063 Uiso 1 1 calc R U . . .
C42 C 0.0897(5) 0.5503(3) 0.3868(3) 0.0479(12) Uani 1 1 d . . . . .
H42A H 0.0236 0.5356 0.4159 0.072 Uiso 1 1 calc R U . . .
H42B H 0.1625 0.5128 0.4128 0.072 Uiso 1 1 calc R U . . .
H42C H 0.0908 0.5440 0.3379 0.072 Uiso 1 1 calc R U . . .
C43 C 0.4127(4) 0.1519(3) 0.1789(3) 0.0378(10) Uani 1 1 d . . . . .
C44 C 0.4921(4) 0.0788(3) 0.1678(3) 0.0395(10) Uani 1 1 d . . . . .
C45 C 0.5476(5) 0.0262(3) 0.2376(4) 0.0580(16) Uani 1 1 d . . . . .
C46 C 0.4989(5) 0.0649(4) 0.2922(3) 0.0531(15) Uani 1 1 d . . . . .
C47 C 0.4163(4) 0.1430(4) 0.2565(3) 0.0476(13) Uani 1 1 d . . . . .
C48 C 0.3336(6) 0.2204(4) 0.1222(4) 0.074(2) Uani 1 1 d . . . . .
H48A H 0.3783 0.2401 0.0776 0.111 Uiso 1 1 calc R U . . .
H48B H 0.2935 0.2670 0.1414 0.111 Uiso 1 1 calc R U . . .
H48C H 0.2760 0.1998 0.1096 0.111 Uiso 1 1 calc R U . . .
C49 C 0.5146(9) 0.0607(6) 0.0960(5) 0.094(3) Uani 1 1 d . U . . .
H49A H 0.4641 0.0295 0.0927 0.141 Uiso 1 1 calc R U . . .
H49B H 0.5964 0.0270 0.0938 0.141 Uiso 1 1 calc R U . . .
H49C H 0.4982 0.1139 0.0546 0.141 Uiso 1 1 calc R U . . .
C50 C 0.6429(7) -0.0575(4) 0.2502(8) 0.128(5) Uani 1 1 d . U . . .
H50A H 0.6862 -0.0712 0.2952 0.191 Uiso 1 1 calc R U . . .
H50B H 0.6961 -0.0541 0.2075 0.191 Uiso 1 1 calc R U . . .
H50C H 0.6081 -0.1016 0.2562 0.191 Uiso 1 1 calc R U . . .
C51 C 0.5178(9) 0.0282(8) 0.3753(4) 0.131(5) Uani 1 1 d . U . . .
H51A H 0.4652 -0.0050 0.3980 0.196 Uiso 1 1 calc R U . . .
H51B H 0.5017 0.0739 0.3960 0.196 Uiso 1 1 calc R U . . .
H51C H 0.5987 -0.0082 0.3856 0.196 Uiso 1 1 calc R U . . .
C52 C 0.3416(6) 0.2087(7) 0.2883(6) 0.109(4) Uani 1 1 d . U . . .
H52A H 0.3588 0.1909 0.3413 0.163 Uiso 1 1 calc R U . . .
H52B H 0.2594 0.2164 0.2823 0.163 Uiso 1 1 calc R U . . .
H52C H 0.3575 0.2619 0.2624 0.163 Uiso 1 1 calc R U . . .
C53 C 0.0664(6) 0.1118(4) 0.3724(3) 0.0597(15) Uani 1 1 d . . . . .
C54 C 1.0038(5) 0.3722(4) 0.2718(3) 0.0511(13) Uani 1 1 d . . . . .
C55 C 0.7760(6) 0.7366(6) 0.5182(4) 0.076(2) Uani 1 1 d . . . . .
C57 C 0.8762(8) 0.5956(5) -0.0106(4) 0.084(2) Uani 1 1 d . . . . .
O13 O 0.8096(6) 0.5471(5) 0.0233(4) 0.109(2) Uani 1 1 d . . . . .
S8 S 0.7879(4) 0.8641(2) 0.0385(2) 0.0629(8) Uani 0.644(5) 1 d D . P A 1
O10 O 0.8428(11) 0.8732(9) 0.0971(5) 0.121(4) Uani 0.644(5) 1 d D . P A 1
O11 O 0.8609(9) 0.8042(7) 0.0046(7) 0.094(4) Uani 0.644(5) 1 d D . P A 1
O12 O 0.6718(14) 0.8756(14) 0.0599(13) 0.065(3) Uani 0.644(5) 1 d D . P A 1
C56 C 0.7705(13) 0.9625(9) -0.0377(8) 0.099(5) Uani 0.644(5) 1 d D U P A 1
F10 F 0.6922(10) 1.0296(6) -0.0314(6) 0.122(4) Uani 0.644(5) 1 d D . P A 1
F11 F 0.8816(11) 0.9763(6) -0.0494(7) 0.151(5) Uani 0.644(5) 1 d . U P A 1
F12 F 0.7424(9) 0.9570(8) -0.0978(5) 0.148(5) Uani 0.644(5) 1 d . . P A 1
S8' S 0.8457(4) 0.9343(3) 0.0213(3) 0.0595(15) Uani 0.356(5) 1 d D . P A 2
O10' O 0.9566(11) 0.9048(10) -0.0124(8) 0.073(4) Uani 0.356(5) 1 d D . P A 2
O11' O 0.7645(17) 1.0053(11) -0.0232(19) 0.151(12) Uani 0.356(5) 1 d D U P A 2
O12' O 0.835(2) 0.955(2) 0.0851(12) 0.162(10) Uani 0.356(5) 1 d D U P A 2
C56' C 0.782(2) 0.8545(13) 0.0382(13) 0.0629(8) Uani 0.356(5) 1 d D . P A 2
F10' F 0.670(2) 0.859(2) 0.046(2) 0.065(3) Uani 0.356(5) 1 d D . P A 2
F11' F 0.7927(17) 0.8245(10) -0.0183(10) 0.093(5) Uani 0.356(5) 1 d D . P A 2
F12' F 0.8430(14) 0.7816(9) 0.0879(11) 0.122(6) Uani 0.356(5) 1 d D U P A 2

loop_
_atom_site_aniso_label
_atom_site_aniso_U_11
_atom_site_aniso_U_22
_atom_site_aniso_U_33
_atom_site_aniso_U_23
_atom_site_aniso_U_13
_atom_site_aniso_U_12
Rh1 0.02153(18) 0.02724(18) 0.03025(19) -0.01272(13) 0.00075(12) -0.00706(13)
Rh2 0.02453(19) 0.0333(2) 0.02993(19) -0.01288(14) 0.00144(13) -0.01066(14)
S1 0.0319(6) 0.0518(7) 0.0404(6) -0.0254(5) 0.0104(4) -0.0210(5)
S2 0.0366(6) 0.0543(7) 0.0304(5) -0.0197(5) 0.0048(4) -0.0195(5)
S3 0.0296(6) 0.0554(7) 0.0547(7) -0.0346(6) 0.0011(5) -0.0151(5)
S4 0.0336(5) 0.0467(6) 0.0277(5) -0.0178(4) 0.0082(4) -0.0217(5)
S5 0.0453(7) 0.0367(6) 0.0448(6) -0.0060(5) -0.0104(5) -0.0213(5)
S6 0.0497(8) 0.0571(8) 0.0728(10) -0.0110(7) -0.0076(7) -0.0304(7)
S7 0.0398(7) 0.0614(8) 0.0475(7) -0.0314(6) 0.0044(5) -0.0150(6)
N1 0.055(3) 0.041(2) 0.0246(17) -0.0083(15) 0.0063(16) -0.0126(19)
N2 0.0277(17) 0.0365(18) 0.0311(17) -0.0135(14) 0.0005(14) -0.0095(15)
N3 0.036(2) 0.0300(18) 0.0362(19) -0.0133(15) 0.0079(15) -0.0019(15)
N4 0.0296(18) 0.043(2) 0.0325(18) -0.0181(16) 0.0038(14) -0.0086(16)
N5 0.046(2) 0.0320(19) 0.054(2) -0.0082(17) -0.0069(19) -0.0193(18)
N6 0.0245(16) 0.0271(16) 0.0399(19) -0.0124(14) 0.0003(14) -0.0106(14)
N7 0.0346(19) 0.0358(18) 0.0286(17) -0.0152(14) 0.0069(14) -0.0160(15)
N8 0.0301(18) 0.0319(18) 0.0375(18) -0.0123(15) -0.0025(15) -0.0088(15)
O1 0.059(2) 0.0441(19) 0.0456(19) -0.0072(15) -0.0071(17) -0.0262(17)
O2 0.051(2) 0.057(2) 0.067(3) 0.0016(19) -0.020(2) -0.0194(19)
O3 0.080(3) 0.053(2) 0.080(3) -0.017(2) -0.012(2) -0.043(2)
O4 0.047(2) 0.082(3) 0.071(3) -0.013(2) -0.007(2) -0.032(2)
O5 0.102(4) 0.057(3) 0.164(6) -0.044(3) -0.058(4) -0.013(3)
O6 0.066(3) 0.126(5) 0.102(4) 0.019(4) -0.011(3) -0.052(3)
O7 0.039(2) 0.104(4) 0.078(3) -0.062(3) 0.0128(19) -0.025(2)
O8 0.058(3) 0.115(4) 0.061(3) 0.001(3) 0.007(2) -0.023(3)
O9 0.063(3) 0.094(4) 0.145(5) -0.086(4) -0.007(3) -0.009(3)
F1 0.094(3) 0.096(3) 0.075(2) -0.052(2) 0.022(2) -0.059(3)
F2 0.048(2) 0.076(2) 0.085(3) -0.018(2) 0.0024(18) -0.0154(18)
F3 0.084(3) 0.112(3) 0.0444(18) -0.0059(19) 0.0057(18) -0.055(3)
F4 0.090(3) 0.079(3) 0.108(3) -0.064(3) 0.000(3) -0.011(2)
F5 0.074(3) 0.092(3) 0.089(3) -0.032(2) -0.032(2) -0.003(2)
F6 0.085(3) 0.061(2) 0.078(3) -0.0026(19) 0.028(2) -0.017(2)
F7 0.053(2) 0.130(3) 0.064(2) -0.049(2) 0.0077(16) -0.050(2)
F8 0.113(4) 0.195(6) 0.174(6) -0.163(5) 0.039(4) -0.060(4)
F9 0.109(4) 0.234(7) 0.061(3) -0.023(3) 0.015(3) -0.116(5)
C1 0.032(2) 0.034(2) 0.0304(19) -0.0125(16) 0.0071(16) -0.0122(17)
C2 0.049(3) 0.050(3) 0.028(2) -0.012(2) -0.004(2) -0.004(2)
C3 0.037(2) 0.050(3) 0.032(2) -0.020(2) -0.0016(18) -0.009(2)
C4 0.034(2) 0.032(2) 0.031(2) -0.0069(16) 0.0024(17) -0.0118(18)
C5 0.035(2) 0.0279(19) 0.0264(19) -0.0036(15) -0.0020(16) -0.0097(17)
C6 0.036(2) 0.034(2) 0.059(3) -0.021(2) -0.005(2) -0.0101(19)
C7 0.042(3) 0.040(3) 0.059(3) -0.026(2) -0.013(2) -0.001(2)
C8 0.036(2) 0.030(2) 0.030(2) -0.0025(16) 0.0011(17) -0.0062(18)
C9 0.028(2) 0.046(3) 0.056(3) -0.024(2) 0.010(2) -0.016(2)
C10 0.033(2) 0.043(3) 0.061(3) -0.032(2) -0.004(2) -0.007(2)
C11 0.048(3) 0.037(2) 0.031(2) -0.0034(18) 0.004(2) 0.005(2)
C12 0.028(2) 0.038(2) 0.0253(18) -0.0151(16) 0.0058(15) -0.0093(17)
C13 0.036(2) 0.063(3) 0.044(3) -0.026(2) 0.009(2) -0.025(2)
C14 0.046(3) 0.048(3) 0.056(3) -0.025(2) 0.013(2) -0.027(2)
C15 0.114(6) 0.036(3) 0.044(3) -0.012(2) 0.012(3) -0.019(3)
C16 0.039(3) 0.043(3) 0.048(3) -0.017(2) 0.002(2) 0.000(2)
C17 0.030(2) 0.0268(19) 0.047(2) -0.0154(18) -0.0057(18) -0.0112(16)
C18 0.058(3) 0.050(3) 0.052(3) -0.013(2) 0.008(2) -0.035(3)
C19 0.036(2) 0.040(2) 0.059(3) -0.022(2) 0.008(2) -0.017(2)
C20 0.044(3) 0.029(2) 0.042(2) -0.0108(18) -0.012(2) -0.0094(19)
C21 0.030(2) 0.0282(19) 0.031(2) -0.0085(16) -0.0059(16) -0.0050(16)
C22 0.027(2) 0.041(2) 0.047(2) -0.018(2) 0.0055(18) -0.0156(18)
C23 0.032(2) 0.045(3) 0.054(3) -0.029(2) 0.005(2) -0.010(2)
C24 0.034(2) 0.0283(19) 0.035(2) -0.0142(16) -0.0042(17) -0.0070(17)
C25 0.030(2) 0.031(2) 0.037(2) -0.0117(17) 0.0090(17) -0.0111(17)
C26 0.040(2) 0.035(2) 0.032(2) -0.0173(17) 0.0049(18) -0.0083(19)
C27 0.035(2) 0.034(2) 0.052(3) -0.021(2) -0.002(2) -0.0104(19)
C28 0.0279(19) 0.035(2) 0.0308(19) -0.0161(16) 0.0035(15) -0.0175(17)
C29 0.051(3) 0.049(3) 0.027(2) -0.0107(19) -0.0022(19) -0.022(2)
C30 0.050(3) 0.049(3) 0.029(2) -0.0166(19) 0.0102(19) -0.023(2)
C31 0.056(4) 0.040(3) 0.113(6) -0.005(3) -0.024(4) -0.020(3)
C32 0.041(3) 0.041(3) 0.069(3) -0.024(2) -0.011(2) 0.000(2)
C33 0.026(2) 0.038(2) 0.035(2) -0.0106(18) 0.0029(16) -0.0108(17)
C34 0.026(2) 0.039(2) 0.038(2) -0.0223(18) 0.0041(16) -0.0087(17)
C35 0.0200(18) 0.0280(19) 0.040(2) -0.0148(17) 0.0028(15) -0.0051(15)
C36 0.0207(18) 0.033(2) 0.038(2) -0.0190(17) 0.0060(15) -0.0108(16)
C37 0.0253(19) 0.031(2) 0.039(2) -0.0153(17) 0.0084(16) -0.0108(16)
C38 0.056(4) 0.062(4) 0.037(3) -0.002(2) -0.005(2) -0.004(3)
C39 0.041(3) 0.060(3) 0.049(3) -0.035(2) 0.008(2) -0.019(2)
C40 0.035(2) 0.033(2) 0.053(3) -0.012(2) -0.005(2) -0.0049(19)
C41 0.033(2) 0.054(3) 0.047(3) -0.026(2) -0.002(2) -0.013(2)
C42 0.048(3) 0.035(2) 0.061(3) -0.016(2) 0.014(2) -0.019(2)
C43 0.031(2) 0.034(2) 0.052(3) -0.0113(19) -0.0054(19) -0.0158(18)
C44 0.036(2) 0.043(2) 0.052(3) -0.023(2) 0.005(2) -0.020(2)
C45 0.038(3) 0.041(3) 0.091(4) -0.004(3) -0.020(3) -0.019(2)
C46 0.049(3) 0.078(4) 0.035(2) 0.007(2) -0.007(2) -0.048(3)
C47 0.039(3) 0.074(4) 0.057(3) -0.039(3) 0.023(2) -0.042(3)
C48 0.050(3) 0.048(3) 0.108(5) 0.011(3) -0.034(4) -0.022(3)
C49 0.115(7) 0.134(7) 0.099(6) -0.089(6) 0.039(5) -0.082(6)
C50 0.058(5) 0.040(3) 0.267(13) -0.016(5) -0.060(7) -0.009(3)
C51 0.123(7) 0.233(12) 0.045(4) 0.035(5) -0.024(4) -0.142(8)
C52 0.054(4) 0.168(8) 0.195(10) -0.154(8) 0.063(5) -0.070(5)
C53 0.062(4) 0.080(4) 0.048(3) -0.014(3) 0.005(3) -0.045(3)
C54 0.044(3) 0.062(3) 0.054(3) -0.028(3) 0.017(2) -0.021(3)
C55 0.056(4) 0.149(7) 0.070(4) -0.075(5) 0.026(3) -0.058(4)
C57 0.102(6) 0.064(4) 0.067(4) 0.002(3) -0.021(4) -0.020(4)
O13 0.085(4) 0.156(6) 0.104(5) -0.051(5) -0.016(4) -0.046(4)
S8 0.0615(14) 0.0547(14) 0.0525(11) -0.0094(10) -0.0056(9) 0.0000(11)
O10 0.136(10) 0.160(11) 0.063(5) -0.048(6) -0.002(6) -0.030(8)
O11 0.063(6) 0.089(6) 0.118(8) -0.052(6) -0.028(6) 0.020(5)
O12 0.064(3) 0.059(9) 0.067(9) -0.019(4) 0.006(4) -0.017(4)
C56 0.073(8) 0.145(13) 0.102(10) -0.083(9) 0.051(8) -0.036(9)
F10 0.113(8) 0.092(6) 0.131(8) -0.019(5) 0.061(7) -0.034(6)
F11 0.164(10) 0.102(7) 0.208(11) -0.083(7) 0.129(9) -0.079(7)
F12 0.121(8) 0.164(10) 0.073(5) 0.013(6) 0.000(5) 0.007(7)
S8' 0.050(2) 0.044(2) 0.086(3) -0.030(2) 0.017(2) -0.0150(18)
O10' 0.067(9) 0.086(10) 0.070(8) -0.027(7) 0.013(7) -0.032(8)
O11' 0.053(10) 0.043(9) 0.30(3) 0.014(12) 0.017(16) -0.024(9)
O12' 0.182(19) 0.30(3) 0.163(16) -0.201(19) 0.104(14) -0.182(19)
C56' 0.0615(14) 0.0547(14) 0.0525(11) -0.0094(10) -0.0056(9) 0.0000(11)
F10' 0.064(3) 0.059(9) 0.067(9) -0.019(4) 0.006(4) -0.017(4)
F11' 0.113(13) 0.091(10) 0.114(12) -0.073(10) 0.024(10) -0.048(10)
F12' 0.095(10) 0.078(9) 0.160(15) 0.022(9) -0.057(10) -0.030(8)

loop_
_atom_type_symbol
_atom_type_description
_atom_type_scat_dispersion_real
_atom_type_scat_dispersion_imag
_atom_type_scat_source
C C 0.0033 0.0016 'International Tables Vol C Tables 4.2.6.8 and 6.1.1.4'
H H 0.0000 0.0000 'International Tables Vol C Tables 4.2.6.8 and 6.1.1.4'
N N 0.0061 0.0033 'International Tables Vol C Tables 4.2.6.8 and 6.1.1.4'
O O 0.0106 0.0060 'International Tables Vol C Tables 4.2.6.8 and 6.1.1.4'
F F 0.0171 0.0103 'International Tables Vol C Tables 4.2.6.8 and 6.1.1.4'
S S 0.1246 0.1234 'International Tables Vol C Tables 4.2.6.8 and 6.1.1.4'
Rh Rh -1.1178 0.9187 'International Tables Vol C Tables 4.2.6.8 and 6.1.1.4'

loop_
_geom_angle_atom_site_label_1
_geom_angle_atom_site_label_2
_geom_angle_atom_site_label_3
_geom_angle
C35 Rh1 C34 39.39(16)
C35 Rh1 C33 65.12(16)
C34 Rh1 C33 38.62(17)
C35 Rh1 C37 64.19(15)
C34 Rh1 C37 64.94(16)
C33 Rh1 C37 39.27(17)
C35 Rh1 C36 38.41(15)
C34 Rh1 C36 64.82(15)
C33 Rh1 C36 64.44(16)
C37 Rh1 C36 37.45(16)
C35 Rh1 S1 126.48(12)
C34 Rh1 S1 164.18(13)
C33 Rh1 S1 153.62(13)
C37 Rh1 S1 119.36(11)
C36 Rh1 S1 108.49(11)
C35 Rh1 S3 121.58(12)
C34 Rh1 S3 93.55(12)
C33 Rh1 S3 101.35(13)
C37 Rh1 S3 137.74(12)
C36 Rh1 S3 158.09(11)
S1 Rh1 S3 91.47(4)
C45 Rh2 C43 64.50(18)
C45 Rh2 C47 64.2(2)
C43 Rh2 C47 39.4(2)
C45 Rh2 C46 38.4(3)
C43 Rh2 C46 64.94(19)
C47 Rh2 C46 38.1(2)
C45 Rh2 C44 38.8(2)
C43 Rh2 C44 38.02(18)
C47 Rh2 C44 64.57(18)
C46 Rh2 C44 64.7(2)
C45 Rh2 S4 132.39(16)
C43 Rh2 S4 146.75(14)
C47 Rh2 S4 114.95(13)
C46 Rh2 S4 109.02(15)
C44 Rh2 S4 171.15(14)
C45 Rh2 S2 119.1(2)
C43 Rh2 S2 104.89(14)
C47 Rh2 S2 142.22(16)
C46 Rh2 S2 157.19(18)
C44 Rh2 S2 94.40(13)
S4 Rh2 S2 90.54(4)
C1 S1 Rh1 108.79(14)
C12 S2 Rh2 108.59(14)
C17 S3 Rh1 111.15(15)
C28 S4 Rh2 111.25(14)
O1 S5 O3 115.2(2)
O1 S5 O2 114.4(2)
O3 S5 O2 116.0(3)
O1 S5 C53 103.4(3)
O3 S5 C53 102.1(3)
O2 S5 C53 103.2(3)
O5 S6 O4 112.7(3)
O5 S6 O6 118.3(4)
O4 S6 O6 115.0(3)
O5 S6 C54 103.0(3)
O4 S6 C54 103.7(3)
O6 S6 C54 101.4(3)
O9 S7 O7 118.0(3)
O9 S7 O8 112.6(4)
O7 S7 O8 115.0(3)
O9 S7 C55 104.1(4)
O7 S7 C55 103.8(3)
O8 S7 C55 100.5(4)
C1 N1 C2 109.3(4)
C1 N1 C15 125.0(5)
C2 N1 C15 125.7(5)
C1 N2 C3 108.9(4)
C1 N2 C4 126.2(4)
C3 N2 C4 124.6(4)
C12 N3 C14 107.9(4)
C12 N3 C11 126.6(4)
C14 N3 C11 125.3(4)
C12 N4 C13 110.3(4)
C12 N4 C16 124.4(4)
C13 N4 C16 125.2(4)
C17 N5 C18 108.8(4)
C17 N5 C31 124.4(5)
C18 N5 C31 126.8(5)
C17 N6 C19 109.5(4)
C17 N6 C20 124.7(4)
C19 N6 C20 125.4(4)
C28 N7 C30 109.4(4)
C28 N7 C27 125.2(4)
C30 N7 C27 125.4(4)
C28 N8 C29 110.8(4)
C28 N8 C32 125.2(4)
C29 N8 C32 124.0(4)
N2 C1 N1 106.9(4)
N2 C1 S1 127.4(3)
N1 C1 S1 125.7(3)
C3 C2 N1 107.8(4)
C2 C3 N2 107.0(4)
N2 C4 C5 110.1(3)
C10 C5 C6 119.4(4)
C10 C5 C4 120.5(4)
C6 C5 C4 120.1(4)
C7 C6 C5 119.3(5)
C8 C7 C6 121.1(5)
C7 C8 C9 120.0(4)
C7 C8 C11 120.4(5)
C9 C8 C11 119.5(5)
C8 C9 C10 119.1(4)
C5 C10 C9 121.0(4)
N3 C11 C8 114.5(4)
N4 C12 N3 106.8(4)
N4 C12 S2 127.5(3)
N3 C12 S2 125.7(3)
C14 C13 N4 106.5(4)
C13 C14 N3 108.5(4)
N5 C17 N6 107.3(4)
N5 C17 S3 125.6(4)
N6 C17 S3 127.1(3)
C19 C18 N5 107.2(4)
C18 C19 N6 107.2(4)
N6 C20 C21 113.4(4)
C26 C21 C22 119.4(4)
C26 C21 C20 120.9(4)
C22 C21 C20 119.7(4)
C23 C22 C21 119.0(4)
C22 C23 C24 122.0(4)
C23 C24 C25 118.8(4)
C23 C24 C27 121.7(4)
C25 C24 C27 119.4(4)
C26 C25 C24 119.5(4)
C21 C26 C25 121.3(4)
N7 C27 C24 112.9(4)
N8 C28 N7 105.9(3)
N8 C28 S4 126.8(3)
N7 C28 S4 126.9(3)
C30 C29 N8 106.2(4)
C29 C30 N7 107.7(4)
C34 C33 C37 107.4(4)
C34 C33 C38 126.9(5)
C37 C33 C38 125.7(5)
C34 C33 Rh1 70.3(2)
C37 C33 Rh1 71.1(2)
C38 C33 Rh1 125.4(4)
C33 C34 C35 107.5(4)
C33 C34 C39 127.6(4)
C35 C34 C39 124.9(4)
C33 C34 Rh1 71.1(2)
C35 C34 Rh1 70.0(2)
C39 C34 Rh1 125.9(3)
C36 C35 C34 108.5(4)
C36 C35 C40 125.3(4)
C34 C35 C40 126.0(4)
C36 C35 Rh1 73.3(2)
C34 C35 Rh1 70.6(2)
C40 C35 Rh1 125.1(3)
C37 C36 C35 107.8(4)
C37 C36 C41 127.5(4)
C35 C36 C41 124.4(4)
C37 C36 Rh1 70.2(2)
C35 C36 Rh1 68.3(2)
C41 C36 Rh1 131.6(3)
C36 C37 C33 108.7(4)
C36 C37 C42 126.5(4)
C33 C37 C42 124.6(4)
C36 C37 Rh1 72.4(2)
C33 C37 Rh1 69.6(2)
C42 C37 Rh1 128.2(3)
C44 C43 C47 107.9(4)
C44 C43 C48 124.7(6)
C47 C43 C48 127.1(6)
C44 C43 Rh2 72.0(3)
C47 C43 Rh2 70.4(3)
C48 C43 Rh2 127.6(4)
C43 C44 C45 107.1(5)
C43 C44 C49 125.9(6)
C45 C44 C49 126.9(6)
C43 C44 Rh2 70.0(3)
C45 C44 Rh2 69.2(3)
C49 C44 Rh2 125.3(4)
C46 C45 C44 109.2(5)
C46 C45 C50 125.8(7)
C44 C45 C50 124.9(8)
C46 C45 Rh2 72.0(3)
C44 C45 Rh2 72.0(3)
C50 C45 Rh2 122.5(4)
C47 C46 C45 107.3(4)
C47 C46 C51 124.1(8)
C45 C46 C51 128.2(8)
C47 C46 Rh2 70.3(3)
C45 C46 Rh2 69.6(3)
C51 C46 Rh2 130.7(4)
C46 C47 C43 108.3(5)
C46 C47 C52 129.2(7)
C43 C47 C52 122.5(7)
C46 C47 Rh2 71.6(3)
C43 C47 Rh2 70.2(3)
C52 C47 Rh2 123.9(4)
F1 C53 F2 108.9(6)
F1 C53 F3 109.1(5)
F2 C53 F3 107.3(5)
F1 C53 S5 112.2(4)
F2 C53 S5 110.1(4)
F3 C53 S5 109.0(5)
F5 C54 F4 106.8(5)
F5 C54 F6 109.6(5)
F4 C54 F6 107.9(5)
F5 C54 S6 110.5(4)
F4 C54 S6 110.0(4)
F6 C54 S6 111.8(4)
F8 C55 F7 111.2(6)
F8 C55 F9 108.4(6)
F7 C55 F9 102.0(7)
F8 C55 S7 112.3(6)
F7 C55 S7 113.8(4)
F9 C55 S7 108.5(5)
O12 S8 O11 127.7(8)
O12 S8 O10 105.4(9)
O11 S8 O10 115.1(7)
O12 S8 C56 99.2(12)
O11 S8 C56 101.2(7)
O10 S8 C56 104.4(8)
F12 C56 F10 103.6(14)
F12 C56 F11 108.0(10)
F10 C56 F11 108.8(13)
F12 C56 S8 110.8(11)
F10 C56 S8 118.3(8)
F11 C56 S8 107.0(11)
O12' S8' O11' 100(2)
O12' S8' O10' 122.4(13)
O11' S8' O10' 116.5(15)
O12' S8' C56' 108.0(13)
O11' S8' C56' 103.4(12)
O10' S8' C56' 104.8(12)
F10' C56' F11' 90.7(18)
F10' C56' F12' 108(3)
F11' C56' F12' 96(2)
F10' C56' S8' 129(2)
F11' C56' S8' 114.3(17)
F12' C56' S8' 112.3(16)

loop_
_geom_bond_atom_site_label_1
_geom_bond_atom_site_label_2
_geom_bond_distance
Rh1 C35 2.138(4)
Rh1 C34 2.145(4)
Rh1 C33 2.157(4)
Rh1 C37 2.176(4)
Rh1 C36 2.205(4)
Rh1 S1 2.3135(11)
Rh1 S3 2.3350(12)
Rh2 C45 2.134(5)
Rh2 C43 2.145(4)
Rh2 C47 2.147(4)
Rh2 C46 2.165(5)
Rh2 C44 2.171(5)
Rh2 S4 2.3196(11)
Rh2 S2 2.3340(11)
S1 C1 1.735(5)
S2 C12 1.722(4)
S3 C17 1.732(5)
S4 C28 1.720(4)
S5 O1 1.423(4)
S5 O3 1.433(4)
S5 O2 1.450(4)
S5 C53 1.843(7)
S6 O5 1.412(6)
S6 O4 1.440(4)
S6 O6 1.448(6)
S6 C54 1.816(6)
S7 O9 1.408(5)
S7 O7 1.411(4)
S7 O8 1.458(5)
S7 C55 1.793(6)
N1 C1 1.349(6)
N1 C2 1.357(7)
N1 C15 1.471(7)
N2 C1 1.337(6)
N2 C3 1.383(6)
N2 C4 1.472(6)
N3 C12 1.368(6)
N3 C14 1.372(7)
N3 C11 1.472(6)
N4 C12 1.331(6)
N4 C13 1.371(6)
N4 C16 1.477(6)
N5 C17 1.337(6)
N5 C18 1.371(7)
N5 C31 1.470(7)
N6 C17 1.339(6)
N6 C19 1.355(6)
N6 C20 1.472(6)
N7 C28 1.354(5)
N7 C30 1.377(6)
N7 C27 1.457(6)
N8 C28 1.347(6)
N8 C29 1.373(6)
N8 C32 1.475(6)
F1 C53 1.299(7)
F2 C53 1.334(8)
F3 C53 1.339(7)
F4 C54 1.316(6)
F5 C54 1.315(7)
F6 C54 1.340(6)
F7 C55 1.325(7)
F8 C55 1.313(10)
F9 C55 1.374(10)
C2 C3 1.338(7)
C4 C5 1.511(6)
C5 C10 1.362(7)
C5 C6 1.396(6)
C6 C7 1.385(7)
C7 C8 1.368(7)
C8 C9 1.372(7)
C8 C11 1.527(6)
C9 C10 1.406(7)
C13 C14 1.342(8)
C18 C19 1.350(8)
C20 C21 1.511(6)
C21 C26 1.364(6)
C21 C22 1.412(6)
C22 C23 1.379(6)
C23 C24 1.379(7)
C24 C25 1.397(6)
C24 C27 1.512(6)
C25 C26 1.396(6)
C29 C30 1.355(7)
C33 C34 1.423(6)
C33 C37 1.456(6)
C33 C38 1.480(7)
C34 C35 1.443(6)
C34 C39 1.510(6)
C35 C36 1.430(5)
C35 C40 1.489(6)
C36 C37 1.407(6)
C36 C41 1.497(6)
C37 C42 1.511(6)
C43 C44 1.406(7)
C43 C47 1.446(7)
C43 C48 1.466(7)
C44 C45 1.432(8)
C44 C49 1.495(8)
C45 C46 1.415(9)
C45 C50 1.513(9)
C46 C47 1.408(9)
C46 C51 1.512(8)
C47 C52 1.489(8)
C57 O13 1.335(10)
S8 O12 1.390(13)
S8 O11 1.434(9)
S8 O10 1.457(10)
S8 C56 1.820(14)
C56 F12 1.287(19)
C56 F10 1.288(13)
C56 F11 1.43(2)
S8' O12' 1.377(12)
S8' O11' 1.388(15)
S8' O10' 1.437(12)
S8' C56' 1.758(18)
C56' F10' 1.334(18)
C56' F11' 1.34(2)
C56' F12' 1.345(19)

loop_
_geom_torsion_atom_site_label_1
_geom_torsion_atom_site_label_2
_geom_torsion_atom_site_label_3
_geom_torsion_atom_site_label_4
_geom_torsion
C3 N2 C1 N1 0.1(5)
C4 N2 C1 N1 174.2(4)
C3 N2 C1 S1 -177.7(3)
C4 N2 C1 S1 -3.6(6)
C2 N1 C1 N2 0.6(5)
C15 N1 C1 N2 -179.1(5)
C2 N1 C1 S1 178.4(3)
C15 N1 C1 S1 -1.3(7)
Rh1 S1 C1 N2 -90.8(4)
Rh1 S1 C1 N1 91.8(4)
C1 N1 C2 C3 -1.1(6)
C15 N1 C2 C3 178.6(5)
N1 C2 C3 N2 1.1(6)
C1 N2 C3 C2 -0.8(5)
C4 N2 C3 C2 -174.9(4)
C1 N2 C4 C5 -95.3(5)
C3 N2 C4 C5 77.9(5)
N2 C4 C5 C10 84.8(5)
N2 C4 C5 C6 -93.7(5)
C10 C5 C6 C7 -2.6(7)
C4 C5 C6 C7 176.0(4)
C5 C6 C7 C8 0.6(8)
C6 C7 C8 C9 2.4(8)
C6 C7 C8 C11 -174.3(5)
C7 C8 C9 C10 -3.4(7)
C11 C8 C9 C10 173.4(4)
C6 C5 C10 C9 1.6(7)
C4 C5 C10 C9 -176.9(4)
C8 C9 C10 C5 1.4(8)
C12 N3 C11 C8 86.7(6)
C14 N3 C11 C8 -98.8(6)
C7 C8 C11 N3 -111.0(6)
C9 C8 C11 N3 72.2(6)
C13 N4 C12 N3 2.3(5)
C16 N4 C12 N3 178.8(4)
C13 N4 C12 S2 -179.6(3)
C16 N4 C12 S2 -3.1(6)
C14 N3 C12 N4 -2.1(5)
C11 N3 C12 N4 173.2(4)
C14 N3 C12 S2 179.7(3)
C11 N3 C12 S2 -5.0(6)
Rh2 S2 C12 N4 79.4(4)
Rh2 S2 C12 N3 -102.8(3)
C12 N4 C13 C14 -1.6(5)
C16 N4 C13 C14 -178.0(4)
N4 C13 C14 N3 0.2(5)
C12 N3 C14 C13 1.2(5)
C11 N3 C14 C13 -174.2(4)
C18 N5 C17 N6 -0.4(5)
C31 N5 C17 N6 179.1(5)
C18 N5 C17 S3 177.8(4)
C31 N5 C17 S3 -2.7(7)
C19 N6 C17 N5 0.5(5)
C20 N6 C17 N5 174.6(4)
C19 N6 C17 S3 -177.7(3)
C20 N6 C17 S3 -3.6(6)
Rh1 S3 C17 N5 79.3(4)
Rh1 S3 C17 N6 -102.8(4)
C17 N5 C18 C19 0.2(6)
C31 N5 C18 C19 -179.3(5)
N5 C18 C19 N6 0.1(6)
C17 N6 C19 C18 -0.4(5)
C20 N6 C19 C18 -174.4(4)
C17 N6 C20 C21 95.8(5)
C19 N6 C20 C21 -91.1(5)
N6 C20 C21 C26 -98.4(5)
N6 C20 C21 C22 82.5(5)
C26 C21 C22 C23 0.2(7)
C20 C21 C22 C23 179.4(4)
C21 C22 C23 C24 -0.9(7)
C22 C23 C24 C25 1.0(7)
C22 C23 C24 C27 177.7(5)
C23 C24 C25 C26 -0.6(7)
C27 C24 C25 C26 -177.3(4)
C22 C21 C26 C25 0.2(7)
C20 C21 C26 C25 -179.0(4)
C24 C25 C26 C21 0.0(7)
C28 N7 C27 C24 -115.3(5)
C30 N7 C27 C24 65.0(6)
C23 C24 C27 N7 69.2(6)
C25 C24 C27 N7 -114.2(5)
C29 N8 C28 N7 0.6(5)
C32 N8 C28 N7 178.9(4)
C29 N8 C28 S4 173.8(3)
C32 N8 C28 S4 -7.9(6)
C30 N7 C28 N8 -0.5(5)
C27 N7 C28 N8 179.8(4)
C30 N7 C28 S4 -173.7(3)
C27 N7 C28 S4 6.6(6)
Rh2 S4 C28 N8 91.8(4)
Rh2 S4 C28 N7 -96.3(4)
C28 N8 C29 C30 -0.4(5)
C32 N8 C29 C30 -178.8(4)
N8 C29 C30 N7 0.1(5)
C28 N7 C30 C29 0.3(5)
C27 N7 C30 C29 180.0(4)
C37 C33 C34 C35 -0.8(5)
C38 C33 C34 C35 -179.1(5)
Rh1 C33 C34 C35 60.9(3)
C37 C33 C34 C39 177.1(4)
C38 C33 C34 C39 -1.2(8)
Rh1 C33 C34 C39 -121.2(5)
C37 C33 C34 Rh1 -61.7(3)
C38 C33 C34 Rh1 120.0(5)
C33 C34 C35 C36 2.3(5)
C39 C34 C35 C36 -175.6(4)
Rh1 C34 C35 C36 64.0(3)
C33 C34 C35 C40 178.5(4)
C39 C34 C35 C40 0.6(7)
Rh1 C34 C35 C40 -119.9(4)
C33 C34 C35 Rh1 -61.6(3)
C39 C34 C35 Rh1 120.4(4)
C34 C35 C36 C37 -3.0(4)
C40 C35 C36 C37 -179.2(4)
Rh1 C35 C36 C37 59.2(3)
C34 C35 C36 C41 171.4(4)
C40 C35 C36 C41 -4.8(7)
Rh1 C35 C36 C41 -126.4(4)
C34 C35 C36 Rh1 -62.2(3)
C40 C35 C36 Rh1 121.6(4)
C35 C36 C37 C33 2.5(5)
C41 C36 C37 C33 -171.7(4)
Rh1 C36 C37 C33 60.5(3)
C35 C36 C37 C42 177.1(4)
C41 C36 C37 C42 2.9(7)
Rh1 C36 C37 C42 -124.9(4)
C35 C36 C37 Rh1 -58.0(3)
C41 C36 C37 Rh1 127.8(4)
C34 C33 C37 C36 -1.0(5)
C38 C33 C37 C36 177.3(5)
Rh1 C33 C37 C36 -62.2(3)
C34 C33 C37 C42 -175.8(4)
C38 C33 C37 C42 2.5(7)
Rh1 C33 C37 C42 123.0(4)
C34 C33 C37 Rh1 61.2(3)
C38 C33 C37 Rh1 -120.5(5)
C47 C43 C44 C45 -2.1(5)
C48 C43 C44 C45 -176.8(5)
Rh2 C43 C44 C45 59.5(3)
C47 C43 C44 C49 178.7(5)
C48 C43 C44 C49 4.0(8)
Rh2 C43 C44 C49 -119.7(6)
C47 C43 C44 Rh2 -61.6(3)
C48 C43 C44 Rh2 123.7(5)
C43 C44 C45 C46 2.7(5)
C49 C44 C45 C46 -178.1(5)
Rh2 C44 C45 C46 62.7(4)
C43 C44 C45 C50 -177.5(5)
C49 C44 C45 C50 1.7(9)
Rh2 C44 C45 C50 -117.5(6)
C43 C44 C45 Rh2 -60.0(3)
C49 C44 C45 Rh2 119.2(6)
C44 C45 C46 C47 -2.2(6)
C50 C45 C46 C47 178.0(5)
Rh2 C45 C46 C47 60.4(3)
C44 C45 C46 C51 171.0(5)
C50 C45 C46 C51 -8.8(9)
Rh2 C45 C46 C51 -126.3(6)
C44 C45 C46 Rh2 -62.7(4)
C50 C45 C46 Rh2 117.5(6)
C45 C46 C47 C43 0.9(5)
C51 C46 C47 C43 -172.6(5)
Rh2 C46 C47 C43 61.0(3)
C45 C46 C47 C52 -179.2(5)
C51 C46 C47 C52 7.2(9)
Rh2 C46 C47 C52 -119.1(5)
C45 C46 C47 Rh2 -60.0(3)
C51 C46 C47 Rh2 126.4(5)
C44 C43 C47 C46 0.7(5)
C48 C43 C47 C46 175.3(5)
Rh2 C43 C47 C46 -61.9(3)
C44 C43 C47 C52 -179.2(5)
C48 C43 C47 C52 -4.6(8)
Rh2 C43 C47 C52 118.3(5)
C44 C43 C47 Rh2 62.6(3)
C48 C43 C47 Rh2 -122.9(5)
O1 S5 C53 F1 -61.9(5)
O3 S5 C53 F1 178.2(5)
O2 S5 C53 F1 57.5(5)
O1 S5 C53 F2 59.6(4)
O3 S5 C53 F2 -60.3(5)
O2 S5 C53 F2 179.0(4)
O1 S5 C53 F3 177.1(4)
O3 S5 C53 F3 57.2(5)
O2 S5 C53 F3 -63.4(4)
O5 S6 C54 F5 -62.8(5)
O4 S6 C54 F5 179.6(4)
O6 S6 C54 F5 60.1(5)
O5 S6 C54 F4 179.5(5)
O4 S6 C54 F4 61.9(5)
O6 S6 C54 F4 -57.7(5)
O5 S6 C54 F6 59.6(5)
O4 S6 C54 F6 -58.1(5)
O6 S6 C54 F6 -177.6(5)
O9 S7 C55 F8 -176.3(6)
O7 S7 C55 F8 -52.2(6)
O8 S7 C55 F8 67.0(6)
O9 S7 C55 F7 56.2(7)
O7 S7 C55 F7 -179.7(6)
O8 S7 C55 F7 -60.5(7)
O9 S7 C55 F9 -56.5(6)
O7 S7 C55 F9 67.6(6)
O8 S7 C55 F9 -173.2(5)
O12 S8 C56 F12 -83.1(11)
O11 S8 C56 F12 48.5(11)
O10 S8 C56 F12 168.2(10)
O12 S8 C56 F10 36.2(17)
O11 S8 C56 F10 167.8(15)
O10 S8 C56 F10 -72.4(16)
O12 S8 C56 F11 159.4(10)
O11 S8 C56 F11 -69.1(10)
O10 S8 C56 F11 50.7(10)
O12' S8' C56' F10' 71(3)
O11' S8' C56' F10' -34(3)
O10' S8' C56' F10' -157(3)
O12' S8' C56' F11' -176(2)
O11' S8' C56' F11' 78(3)
O10' S8' C56' F11' -44(2)
O12' S8' C56' F12' -68(3)
O11' S8' C56' F12' -173(2)
O10' S8' C56' F12' 64(2)

loop_
_platon_squeeze_void_nr
_platon_squeeze_void_average_x
_platon_squeeze_void_average_y
_platon_squeeze_void_average_z
_platon_squeeze_void_volume
_platon_squeeze_void_count_electrons
1 0.446 0.299 0.920 74.9 12.9
2 0.554 0.701 0.080 74.9 13.2
